data_4329688
loop_
_publ_author_name
'Scott R. Daly'
'Jason M. Keith'
'Enrique R. Batista'
'Kevin S. Boland'
'Stosh A. Kozimor'
'Richard L. Martin'
'Brian L. Scott'

_publ_section_title
;
 Probing Ni[S2PR2]2 Electronic Structure to Generate Insight Relevant to
 Minor Actinide Extraction Chemistry
;
_journal_name_full 'Inorganic Chemistry'
_journal_page_first 7551
_journal_page_last 7560
_journal_paper_doi 10.1021/ic3001587
_journal_volume 51
_journal_year 2012
_chemical_formula_sum 'C28 H16 F12 Ni P2 S4'
_chemical_formula_weight 829.30
_chemical_name_systematic
; 
 ? 
;
_space_group_IT_number 14
_symmetry_cell_setting monoclinic
_symmetry_space_group_name_Hall '-P 2ybc'
_symmetry_space_group_name_H-M 'P 1 21/c 1'
_atom_sites_solution_hydrogens geom
_atom_sites_solution_primary direct
_atom_sites_solution_secondary difmap
_audit_creation_method SHELXL-97
_cell_angle_alpha 90.00
_cell_angle_beta 92.802(6)
_cell_angle_gamma 90.00
_cell_formula_units_Z 2
_cell_length_a 10.803(6)
_cell_length_b 11.195(6)
_cell_length_c 13.291(7)
_cell_measurement_temperature 120(1)
_cell_volume 1605.5(15)
_computing_cell_refinement 'SAINT+, v. 7.66a (Bruker AXS, 2009)'
_computing_data_collection 'APEX II, v. 7.0 (Bruker AXS, 2009)'
_computing_data_reduction 'SAINT+, v. 7.66a (Bruker AXS, 2009)'
_computing_molecular_graphics 'SHELXTL, v. 6.14, (Bruker AXS, 2000)'
_computing_publication_material 'SHELXTL, v. 6.14, (Bruker AXS, 2000)'
_computing_structure_refinement 'SHELXL-97 (Sheldrick, 1997)'
_computing_structure_solution 'SHELXS-97 (Sheldrick, 1990)'
_diffrn_ambient_temperature 120(1)
_diffrn_measured_fraction_theta_full 1.000
_diffrn_measured_fraction_theta_max 0.995
_diffrn_measurement_device_type 'Bruker D8 with APEXII CCD'
_diffrn_measurement_method '\w scans'
_diffrn_radiation_monochromator graphite
_diffrn_radiation_source 'fine-focus sealed tube'
_diffrn_radiation_type MoK\a
_diffrn_radiation_wavelength 0.71073
_diffrn_reflns_av_R_equivalents 0.0645
_diffrn_reflns_av_sigmaI/netI 0.0484
_diffrn_reflns_limit_h_max 13
_diffrn_reflns_limit_h_min -13
_diffrn_reflns_limit_k_max 13
_diffrn_reflns_limit_k_min -13
_diffrn_reflns_limit_l_max 16
_diffrn_reflns_limit_l_min -16
_diffrn_reflns_number 15525
_diffrn_reflns_theta_full 25.00
_diffrn_reflns_theta_max 25.78
_diffrn_reflns_theta_min 1.89
_diffrn_standards_decay_% 0
_diffrn_standards_interval_count 0
_diffrn_standards_interval_time 0
_diffrn_standards_number 0
_exptl_absorpt_coefficient_mu 1.055
_exptl_absorpt_correction_T_max 0.8839
_exptl_absorpt_correction_T_min 0.6314
_exptl_absorpt_correction_type multi-scan
_exptl_absorpt_process_details 'SADABS v. 1 (Sheldrick, 2008)'
_exptl_crystal_colour purple
_exptl_crystal_density_diffrn 1.715
_exptl_crystal_description block
_exptl_crystal_F_000 828
_exptl_crystal_size_max 0.48
_exptl_crystal_size_mid 0.44
_exptl_crystal_size_min 0.12
_refine_diff_density_max 0.861
_refine_diff_density_min -0.678
_refine_diff_density_rms 0.079
_refine_ls_extinction_method none
_refine_ls_goodness_of_fit_ref 1.141
_refine_ls_hydrogen_treatment constr
_refine_ls_matrix_type full
_refine_ls_number_parameters 242
_refine_ls_number_reflns 3065
_refine_ls_number_restraints 48
_refine_ls_restrained_S_all 1.336
_refine_ls_R_factor_all 0.0534
_refine_ls_R_factor_gt 0.0416
_refine_ls_shift/su_max 0.001
_refine_ls_shift/su_mean 0.000
_refine_ls_structure_factor_coef Fsqd
_refine_ls_weighting_details 'calc w=1/[\s^2^(Fo^2^)+(0.0330P)^2^+1.5780P] where P=(Fo^2^+2Fc^2^)/3'
_refine_ls_weighting_scheme calc
_refine_ls_wR_factor_gt 0.0951
_refine_ls_wR_factor_ref 0.1005
_reflns_number_gt 2520
_reflns_number_total 3065
_reflns_threshold_expression >2sigma(I)
_cod_data_source_file ic3001587_si_003_2.cif
_cod_data_source_block apx1420
_cod_original_sg_symbol_H-M 'P 21/c'
_cod_database_code 4329688

loop_
_symmetry_equiv_pos_as_xyz
'x, y, z'
'-x, y+1/2, -z+1/2'
'-x, -y, -z'
'x, -y-1/2, z-1/2'

loop_
_atom_site_label
_atom_site_type_symbol
_atom_site_fract_x
_atom_site_fract_y
_atom_site_fract_z
_atom_site_U_iso_or_equiv
_atom_site_adp_type
_atom_site_occupancy
_atom_site_symmetry_multiplicity
_atom_site_calc_flag
_atom_site_refinement_flags
_atom_site_disorder_assembly
_atom_site_disorder_group
Ni1 Ni 1.0000 1.0000 0.0000 0.02048(19) Uani 1 2 d S . .
S1 S 0.87752(9) 1.03967(8) 0.12631(7) 0.0242(2) Uani 1 1 d . . .
S2 S 1.03511(9) 0.81867(8) 0.06648(7) 0.0241(2) Uani 1 1 d . . .
P1 P 0.95160(9) 0.88919(8) 0.18502(7) 0.0210(2) Uani 1 1 d . . .
C11 C 1.0641(3) 0.9147(3) 0.2879(3) 0.0213(8) Uani 1 1 d . . .
C12 C 1.0482(4) 1.0096(3) 0.3538(3) 0.0252(8) Uani 1 1 d . . .
H12 H 0.9817 1.0616 0.3430 0.030 Uiso 1 1 calc R . .
C13 C 1.1310(4) 1.0266(3) 0.4350(3) 0.0270(9) Uani 1 1 d . . .
H13 H 1.1212 1.0909 0.4783 0.032 Uiso 1 1 calc R . .
C14 C 1.2289(3) 0.9473(3) 0.4519(3) 0.0258(8) Uani 1 1 d . . .
C15 C 1.2462(4) 0.8541(4) 0.3861(3) 0.0300(9) Uani 1 1 d . . .
H15 H 1.3123 0.8019 0.3974 0.036 Uiso 1 1 calc R . .
C16 C 1.1647(3) 0.8383(3) 0.3031(3) 0.0273(9) Uani 1 1 d . . .
H16 H 1.1774 0.7767 0.2578 0.033 Uiso 1 1 calc R . .
C17 C 1.3127(4) 0.9632(4) 0.5436(3) 0.0357(10) Uani 1 1 d . . .
F11 F 1.4135(3) 0.8965(3) 0.5435(2) 0.0578(8) Uani 1 1 d . . .
F12 F 1.3519(3) 1.0765(3) 0.5548(2) 0.0601(8) Uani 1 1 d . . .
F13 F 1.2557(2) 0.9385(3) 0.62799(19) 0.0620(9) Uani 1 1 d . . .
C21 C 0.8331(3) 0.7947(3) 0.2334(3) 0.0209(8) Uani 1 1 d . . .
C22 C 0.7211(4) 0.7841(4) 0.1785(3) 0.0353(10) Uani 1 1 d . . .
H22 H 0.7069 0.8279 0.1196 0.042 Uiso 1 1 calc R . .
C23 C 0.6308(4) 0.7080(4) 0.2115(3) 0.0409(11) Uani 1 1 d . . .
H23 H 0.5558 0.7006 0.1746 0.049 Uiso 1 1 calc R . .
C24 C 0.6515(4) 0.6433(4) 0.2990(3) 0.0347(10) Uani 1 1 d . A .
C25 C 0.7618(4) 0.6539(4) 0.3545(3) 0.0318(9) Uani 1 1 d . . .
H25 H 0.7755 0.6102 0.4135 0.038 Uiso 1 1 calc R . .
C26 C 0.8527(4) 0.7306(3) 0.3217(3) 0.0259(8) Uani 1 1 d . . .
H26 H 0.9271 0.7389 0.3594 0.031 Uiso 1 1 calc R . .
C27 C 0.5533(4) 0.5610(4) 0.3334(3) 0.0566(14) Uani 1 1 d D . .
F21A F 0.5244(6) 0.4774(5) 0.2596(5) 0.070(2) Uani 0.554(10) 1 d PDU A 1
F22A F 0.5847(9) 0.4961(8) 0.4113(6) 0.087(3) Uani 0.554(10) 1 d PDU A 1
F23A F 0.4464(5) 0.6118(5) 0.3415(8) 0.083(3) Uani 0.554(10) 1 d PDU A 1
F21B F 0.4547(8) 0.5474(12) 0.2765(8) 0.115(5) Uani 0.446(10) 1 d PDU A 2
F22B F 0.5085(10) 0.6098(7) 0.4191(7) 0.090(4) Uani 0.446(10) 1 d PDU A 2
F23B F 0.5937(10) 0.4579(6) 0.3671(8) 0.073(3) Uani 0.446(10) 1 d PDU A 2

loop_
_atom_site_aniso_label
_atom_site_aniso_U_11
_atom_site_aniso_U_22
_atom_site_aniso_U_33
_atom_site_aniso_U_23
_atom_site_aniso_U_13
_atom_site_aniso_U_12
Ni1 0.0271(4) 0.0200(4) 0.0144(3) 0.0020(3) 0.0019(3) 0.0016(3)
S1 0.0311(5) 0.0234(5) 0.0183(5) 0.0036(4) 0.0041(4) 0.0055(4)
S2 0.0342(5) 0.0211(5) 0.0173(4) 0.0019(4) 0.0050(4) 0.0034(4)
P1 0.0267(5) 0.0211(5) 0.0153(5) 0.0016(4) 0.0017(4) 0.0009(4)
C11 0.0238(19) 0.0223(18) 0.0179(17) 0.0039(15) 0.0024(15) -0.0021(15)
C12 0.028(2) 0.027(2) 0.0215(19) 0.0048(16) 0.0017(16) 0.0029(16)
C13 0.031(2) 0.029(2) 0.021(2) -0.0030(16) 0.0026(16) -0.0021(17)
C14 0.0212(19) 0.032(2) 0.025(2) 0.0037(17) 0.0030(15) -0.0043(16)
C15 0.029(2) 0.031(2) 0.030(2) 0.0023(17) 0.0018(17) 0.0039(17)
C16 0.027(2) 0.026(2) 0.029(2) -0.0023(17) 0.0024(16) 0.0041(17)
C17 0.026(2) 0.049(3) 0.031(2) -0.004(2) -0.0007(18) -0.002(2)
F11 0.0418(16) 0.078(2) 0.0517(17) -0.0120(15) -0.0184(13) 0.0222(15)
F12 0.0563(19) 0.0618(19) 0.0596(19) -0.0106(15) -0.0231(15) -0.0135(15)
F13 0.0382(16) 0.123(3) 0.0243(14) 0.0072(15) -0.0048(12) -0.0166(16)
C21 0.026(2) 0.0213(18) 0.0152(17) -0.0015(14) 0.0030(15) 0.0022(15)
C22 0.038(2) 0.045(3) 0.021(2) 0.0100(18) -0.0058(18) -0.008(2)
C23 0.031(2) 0.059(3) 0.031(2) 0.010(2) -0.0082(18) -0.012(2)
C24 0.029(2) 0.041(2) 0.034(2) 0.0040(19) 0.0041(18) -0.0078(19)
C25 0.032(2) 0.036(2) 0.027(2) 0.0096(18) 0.0031(17) -0.0012(18)
C26 0.024(2) 0.032(2) 0.0226(19) 0.0038(16) 0.0005(15) 0.0020(16)
C27 0.041(3) 0.075(4) 0.054(3) 0.021(3) 0.000(3) -0.020(3)
F21A 0.066(4) 0.054(4) 0.091(5) -0.010(3) 0.026(3) -0.034(3)
F22A 0.079(5) 0.107(6) 0.076(5) 0.049(4) -0.005(4) -0.043(4)
F23A 0.037(3) 0.067(4) 0.148(7) -0.012(4) 0.046(4) -0.012(3)
F21B 0.083(6) 0.159(8) 0.099(6) 0.052(6) -0.022(5) -0.057(6)
F22B 0.081(6) 0.095(6) 0.098(6) 0.015(5) 0.052(5) -0.030(5)
F23B 0.074(5) 0.047(4) 0.099(7) 0.012(4) 0.032(5) -0.020(4)

loop_
_atom_type_symbol
_atom_type_description
_atom_type_scat_dispersion_real
_atom_type_scat_dispersion_imag
_atom_type_scat_source
C C 0.0033 0.0016 'International Tables Vol C Tables 4.2.6.8 and 6.1.1.4'
H H 0.0000 0.0000 'International Tables Vol C Tables 4.2.6.8 and 6.1.1.4'
F F 0.0171 0.0103 'International Tables Vol C Tables 4.2.6.8 and 6.1.1.4'
P P 0.1023 0.0942 'International Tables Vol C Tables 4.2.6.8 and 6.1.1.4'
S S 0.1246 0.1234 'International Tables Vol C Tables 4.2.6.8 and 6.1.1.4'
Ni Ni 0.3393 1.1124 'International Tables Vol C Tables 4.2.6.8 and 6.1.1.4'

loop_
_geom_angle_atom_site_label_1
_geom_angle_atom_site_label_2
_geom_angle_atom_site_label_3
_geom_angle
_geom_angle_site_symmetry_1
_geom_angle_site_symmetry_3
S1 Ni1 S1 180.0 . 3_775
S1 Ni1 S2 88.79(4) . .
S1 Ni1 S2 91.21(4) 3_775 .
S1 Ni1 S2 91.21(4) . 3_775
S1 Ni1 S2 88.78(4) 3_775 3_775
S2 Ni1 S2 180.0 . 3_775
S1 Ni1 P1 135.14(4) . 3_775
S1 Ni1 P1 44.86(4) 3_775 3_775
S2 Ni1 P1 134.95(3) . 3_775
S2 Ni1 P1 45.05(3) 3_775 3_775
S1 Ni1 P1 44.86(4) . .
S1 Ni1 P1 135.14(4) 3_775 .
S2 Ni1 P1 45.05(3) . .
S2 Ni1 P1 134.95(3) 3_775 .
P1 Ni1 P1 179.999(1) 3_775 .
P1 S1 Ni1 83.43(5) . .
P1 S2 Ni1 83.09(5) . .
C21 P1 C11 106.60(16) . .
C21 P1 S1 110.78(13) . .
C11 P1 S1 113.71(13) . .
C21 P1 S2 113.67(12) . .
C11 P1 S2 110.10(13) . .
S1 P1 S2 102.13(6) . .
C21 P1 Ni1 137.10(12) . .
C11 P1 Ni1 116.30(12) . .
S1 P1 Ni1 51.70(4) . .
S2 P1 Ni1 51.86(4) . .
C16 C11 C12 119.8(3) . .
C16 C11 P1 120.3(3) . .
C12 C11 P1 119.9(3) . .
C13 C12 C11 120.2(4) . .
C13 C12 H12 119.9 . .
C11 C12 H12 119.9 . .
C12 C13 C14 119.8(4) . .
C12 C13 H13 120.1 . .
C14 C13 H13 120.1 . .
C15 C14 C13 120.3(4) . .
C15 C14 C17 120.8(4) . .
C13 C14 C17 118.8(4) . .
C14 C15 C16 120.0(4) . .
C14 C15 H15 120.0 . .
C16 C15 H15 120.0 . .
C15 C16 C11 119.9(4) . .
C15 C16 H16 120.1 . .
C11 C16 H16 120.1 . .
F11 C17 F13 107.4(4) . .
F11 C17 F12 106.2(4) . .
F13 C17 F12 105.0(4) . .
F11 C17 C14 113.5(4) . .
F13 C17 C14 112.0(3) . .
F12 C17 C14 112.2(4) . .
C26 C21 C22 119.7(3) . .
C26 C21 P1 121.7(3) . .
C22 C21 P1 118.6(3) . .
C23 C22 C21 119.8(4) . .
C23 C22 H22 120.1 . .
C21 C22 H22 120.1 . .
C24 C23 C22 120.2(4) . .
C24 C23 H23 119.9 . .
C22 C23 H23 119.9 . .
C25 C24 C23 120.5(4) . .
C25 C24 C27 119.9(4) . .
C23 C24 C27 119.6(4) . .
C24 C25 C26 119.5(4) . .
C24 C25 H25 120.3 . .
C26 C25 H25 120.3 . .
C21 C26 C25 120.3(4) . .
C21 C26 H26 119.8 . .
C25 C26 H26 119.8 . .
F21B C27 F22A 125.5(7) . .
F21B C27 F23A 52.0(5) . .
F22A C27 F23A 112.3(5) . .
F21B C27 F23B 110.5(6) . .
F22A C27 F23B 32.9(5) . .
F23A C27 F23B 130.1(7) . .
F21B C27 F22B 102.7(6) . .
F22A C27 F22B 69.5(5) . .
F23A C27 F22B 53.5(5) . .
F23B C27 F22B 101.2(5) . .
F21B C27 F21A 49.4(6) . .
F22A C27 F21A 103.2(5) . .
F23A C27 F21A 100.6(5) . .
F23B C27 F21A 72.8(5) . .
F22B C27 F21A 141.6(6) . .
F21B C27 C24 118.2(5) . .
F22A C27 C24 115.3(5) . .
F23A C27 C24 113.8(5) . .
F23B C27 C24 114.8(6) . .
F22B C27 C24 107.0(5) . .
F21A C27 C24 109.8(4) . .

loop_
_geom_bond_atom_site_label_1
_geom_bond_atom_site_label_2
_geom_bond_distance
_geom_bond_site_symmetry_2
Ni1 S1 2.2324(12) .
Ni1 S1 2.2324(12) 3_775
Ni1 S2 2.2389(14) .
Ni1 S2 2.2389(13) 3_775
Ni1 P1 2.8258(15) 3_775
Ni1 P1 2.8258(15) .
S1 P1 2.0066(15) .
S2 P1 2.0146(15) .
P1 C21 1.803(4) .
P1 C11 1.807(4) .
C11 C16 1.390(5) .
C11 C12 1.392(5) .
C12 C13 1.381(5) .
C12 H12 0.9300 .
C13 C14 1.391(5) .
C13 H13 0.9300 .
C14 C15 1.380(5) .
C14 C17 1.492(6) .
C15 C16 1.389(6) .
C15 H15 0.9300 .
C16 H16 0.9300 .
C17 F11 1.320(5) .
C17 F13 1.334(5) .
C17 F12 1.344(5) .
C21 C26 1.383(5) .
C21 C22 1.387(5) .
C22 C23 1.383(6) .
C22 H22 0.9300 .
C23 C24 1.379(6) .
C23 H23 0.9300 .
C24 C25 1.376(6) .
C24 C27 1.494(6) .
C25 C26 1.390(5) .
C25 H25 0.9300 .
C26 H26 0.9300 .
C27 F21B 1.285(5) .
C27 F22A 1.296(5) .
C27 F23A 1.296(5) .
C27 F23B 1.305(5) .
C27 F22B 1.372(5) .
C27 F21A 1.380(5) .

loop_
_geom_torsion_atom_site_label_1
_geom_torsion_atom_site_label_2
_geom_torsion_atom_site_label_3
_geom_torsion_atom_site_label_4
_geom_torsion
C12 C11 P1 S1 34.4(3)
C22 C21 P1 S1 40.5(3)
